data_7048825
loop_
_publ_author_name
'Schwamm, Ryan J.'
'Edwards, Alison J.'
'Fitchett, Christopher M.'
'Coles, Martyn P.'

_publ_section_title
;
 A study of di(amino)stibines with terminal Sb(iii) hydrogen-ligands by
 X-ray- and neutron-diffraction.
;
_journal_issue 9
_journal_name_full 'Dalton transactions (Cambridge, England : 2003)'
_journal_page_first 2953
_journal_page_last 2958
_journal_paper_doi 10.1039/c8dt05113e
_journal_volume 48
_journal_year 2019
_chemical_formula_moiety 'C20 H31 N2 O Sb Si2'
_chemical_formula_sum 'C20 H31 N2 O Sb Si2'
_chemical_formula_weight 493.4
_space_group_IT_number 2
_space_group_name_Hall '-P 1'
_space_group_name_H-M_alt 'P -1'
_symmetry_cell_setting triclinic
_symmetry_Int_Tables_number 2
_symmetry_space_group_name_Hall '-P 1'
_symmetry_space_group_name_H-M 'P -1'
_atom_sites_solution_hydrogens mixed
_audit_conform_dict_location ftp://ftp.iucr.org/pub/cif_core.dic
_audit_conform_dict_name cif_core.dic
_audit_conform_dict_version 2.4.3
_audit_creation_date 2019-01-23T17:54:56-00:00
_audit_creation_method 'WinGX routine CIF_UPDATE'
_audit_update_record
;
2019-01-30 deposited with the CCDC.
2019-01-31 downloaded from the CCDC.
;
_cell_angle_alpha 99.459(5)
_cell_angle_beta 100.012(5)
_cell_angle_gamma 107.557(6)
_cell_formula_units_Z 2
_cell_length_a 7.6028(5)
_cell_length_b 11.5896(8)
_cell_length_c 13.8020(7)
_cell_measurement_reflns_used 5427
_cell_measurement_temperature 120.01(10)
_cell_measurement_theta_max 28.961
_cell_measurement_theta_min 3.794
_cell_measurement_wavelength 0.71073
_cell_volume 1110.98(13)
_computing_cell_refinement 'CrysAlisPro 1.171.38.46 (Rigaku OD, 2015)'
_computing_data_collection 'CrysAlisPro 1.171.38.46 (Rigaku OD, 2015)'
_computing_data_reduction 'CrysAlisPro 1.171.38.46 (Rigaku OD, 2015)'
_computing_molecular_graphics 'Ortep for Windows (Farrugia, 2012)'
_computing_publication_material 'WinGX publication routines (Farrugia, 2012)'
_computing_structure_refinement 'SHELXL-2014/6 (Sheldrick, 2014)'
_diffrn_ambient_temperature 120.01(10)
_diffrn_detector 'CCD plate'
_diffrn_detector_area_resol_mean 8.0856
_diffrn_measured_fraction_theta_full 0.9978
_diffrn_measured_fraction_theta_max 0.9978
_diffrn_measurement_device 'four-circle diffractometer'
_diffrn_measurement_device_type 'SuperNova, Dual, Cu at zero, EosS2'
_diffrn_measurement_method '\w scans'
_diffrn_orient_matrix_type 'CrysAlisPro convention (1999,Acta A55,543-557)'
_diffrn_orient_matrix_UB_11 -0.0140454
_diffrn_orient_matrix_UB_12 0.0502829
_diffrn_orient_matrix_UB_13 -0.0195587
_diffrn_orient_matrix_UB_21 -0.0997091
_diffrn_orient_matrix_UB_22 -0.0306201
_diffrn_orient_matrix_UB_23 -0.0115505
_diffrn_orient_matrix_UB_31 -0.0029395
_diffrn_orient_matrix_UB_32 0.0297768
_diffrn_orient_matrix_UB_33 0.0485876
_diffrn_radiation_monochromator mirror
_diffrn_radiation_probe x-ray
_diffrn_radiation_type 'Mo K\a'
_diffrn_radiation_wavelength 0.71073
_diffrn_reflns_av_R_equivalents 0.0301
_diffrn_reflns_av_unetI/netI 0.0537
_diffrn_reflns_Laue_measured_fraction_full 0.998
_diffrn_reflns_Laue_measured_fraction_max 0.998
_diffrn_reflns_limit_h_max 9
_diffrn_reflns_limit_h_min -9
_diffrn_reflns_limit_k_max 14
_diffrn_reflns_limit_k_min -14
_diffrn_reflns_limit_l_max 16
_diffrn_reflns_limit_l_min -17
_diffrn_reflns_number 8554
_diffrn_reflns_point_group_measured_fraction_full 0.998
_diffrn_reflns_point_group_measured_fraction_max 0.998
_diffrn_reflns_theta_full 26.3154
_diffrn_reflns_theta_max 26.3715
_diffrn_reflns_theta_min 3.3731
_diffrn_source 'micro-focus sealed X-ray tube'
_exptl_absorpt_coefficient_mu 1.358
_exptl_absorpt_correction_T_max 1
_exptl_absorpt_correction_T_min 0.744
_exptl_absorpt_correction_type gaussian
_exptl_absorpt_process_details
;
        CrysAlisPro 1.171.38.46 (Rigaku Oxford Diffraction, 2015)
Numerical absorption correction based on gaussian integration over
                        a multifaceted crystal model
        Empirical absorption correction using spherical harmonics,
 implemented in SCALE3 ABSPACK scaling algorithm.
;
_exptl_crystal_colour colourless
_exptl_crystal_density_diffrn 1.475
_exptl_crystal_density_method 'not measured'
_exptl_crystal_description block
_exptl_crystal_F_000 504
_exptl_crystal_size_max 0.169
_exptl_crystal_size_mid 0.105
_exptl_crystal_size_min 0.067
_refine_diff_density_max 0.925
_refine_diff_density_min -0.459
_refine_diff_density_rms 0.095
_refine_ls_extinction_method none
_refine_ls_goodness_of_fit_ref 1.027
_refine_ls_hydrogen_treatment mixed
_refine_ls_matrix_type full
_refine_ls_number_constraints 0
_refine_ls_number_parameters 247
_refine_ls_number_reflns 4543
_refine_ls_number_restraints 0
_refine_ls_restrained_S_all 1.027
_refine_ls_R_factor_all 0.0344
_refine_ls_R_factor_gt 0.0308
_refine_ls_shift/su_max 0.002
_refine_ls_shift/su_mean 0
_refine_ls_structure_factor_coef Fsqd
_refine_ls_weighting_details 'w=1/[\s^2^(Fo^2^)+(0.0205P)^2^+0.7472P] where P=(Fo^2^+2Fc^2^)/3'
_refine_ls_weighting_scheme calc
_refine_ls_wR_factor_gt 0.0652
_refine_ls_wR_factor_ref 0.0673
_reflns_number_gt 4181
_reflns_number_total 4543
_reflns_threshold_expression 'I > 2\s(I)'
_cod_data_source_file c8dt05113e2.cif
_cod_data_source_block Compound-2a
_cod_depositor_comments 'Adding full bibliography for 7048824--7048828.cif.'
_cod_original_cell_volume 1110.98(12)
_cod_database_code 7048825

loop_
_symmetry_equiv_pos_as_xyz
'x, y, z'
'-x, -y, -z'

loop_
_atom_site_label
_atom_site_type_symbol
_atom_site_fract_x
_atom_site_fract_y
_atom_site_fract_z
_atom_site_U_iso_or_equiv
_atom_site_adp_type
_atom_site_occupancy
_atom_site_calc_flag
Sb Sb 0.72530(3) 0.53632(2) 0.64433(2) 0.01441(7) Uani 1 d
H1A H 0.878(5) 0.515(3) 0.567(2) 0.036(10) Uiso 1 d
Si1 Si 1.01944(11) 0.42366(7) 0.76617(6) 0.01336(17) Uani 1 d
Si2 Si 1.15147(11) 0.70704(7) 0.78231(6) 0.01272(17) Uani 1 d
O O 1.1413(3) 0.57216(19) 0.80476(15) 0.0187(4) Uani 1 d
N1 N 0.7854(3) 0.4132(2) 0.72361(16) 0.0128(5) Uani 1 d
N2 N 0.9188(3) 0.6969(2) 0.73817(16) 0.0121(5) Uani 1 d
C1 C 0.6274(4) 0.3100(3) 0.7279(2) 0.0124(6) Uani 1 d
C2 C 0.5381(4) 0.2092(3) 0.6438(2) 0.0151(6) Uani 1 d
C3 C 0.3883(4) 0.1089(3) 0.6500(2) 0.0191(6) Uani 1 d
H3 H 0.3278 0.0412 0.5928 0.023 Uiso 1 calc
C4 C 0.3256(4) 0.1057(3) 0.7380(2) 0.0206(7) Uani 1 d
H4 H 0.2243 0.036 0.742 0.025 Uiso 1 calc
C5 C 0.4129(4) 0.2057(3) 0.8203(2) 0.0192(6) Uani 1 d
H5 H 0.3707 0.2036 0.881 0.023 Uiso 1 calc
C6 C 0.5599(4) 0.3088(3) 0.8164(2) 0.0155(6) Uani 1 d
C7 C 0.6028(5) 0.2096(3) 0.5460(2) 0.0224(7) Uani 1 d
H7A H 0.5417 0.1271 0.5003 0.034 Uiso 1 calc
H7B H 0.741 0.2304 0.5604 0.034 Uiso 1 calc
H7C H 0.5675 0.2715 0.5141 0.034 Uiso 1 calc
C8 C 0.6387(5) 0.4190(3) 0.9058(2) 0.0257(7) Uani 1 d
H8A H 0.5568 0.47 0.903 0.039 Uiso 1 calc
H8B H 0.767 0.4689 0.9039 0.039 Uiso 1 calc
H8C H 0.6436 0.3897 0.9685 0.039 Uiso 1 calc
C9 C 1.1195(5) 0.3583(3) 0.6659(2) 0.0261(7) Uani 1 d
H9A H 1.0912 0.3905 0.6058 0.039 Uiso 1 calc
H9B H 1.0627 0.2674 0.6484 0.039 Uiso 1 calc
H9C H 1.2574 0.3824 0.6904 0.039 Uiso 1 calc
C10 C 1.0476(4) 0.3483(3) 0.8726(2) 0.0205(7) Uani 1 d
H10A H 1.1831 0.3677 0.9019 0.031 Uiso 1 calc
H10B H 0.9863 0.258 0.8482 0.031 Uiso 1 calc
H10C H 0.9885 0.379 0.9241 0.031 Uiso 1 calc
C11 C 1.2959(4) 0.7346(3) 0.6878(2) 0.0220(7) Uani 1 d
H11A H 1.4158 0.7207 0.7103 0.033 Uiso 1 calc
H11B H 1.3225 0.8205 0.6805 0.033 Uiso 1 calc
H11C H 1.2258 0.6772 0.6225 0.033 Uiso 1 calc
C12 C 1.2675(4) 0.8286(3) 0.9009(2) 0.0216(7) Uani 1 d
H12A H 1.2016 0.8066 0.9538 0.032 Uiso 1 calc
H12B H 1.2618 0.9088 0.8894 0.032 Uiso 1 calc
H12C H 1.4005 0.8347 0.9223 0.032 Uiso 1 calc
C13 C 0.8573(4) 0.8030(3) 0.7509(2) 0.0133(6) Uani 1 d
C14 C 0.8480(4) 0.8683(3) 0.6744(2) 0.0152(6) Uani 1 d
C15 C 0.7937(4) 0.9723(3) 0.6895(2) 0.0204(7) Uani 1 d
H15 H 0.7872 1.0165 0.6375 0.024 Uiso 1 calc
C16 C 0.7487(4) 1.0131(3) 0.7785(2) 0.0238(7) Uani 1 d
H16 H 0.7115 1.0846 0.7878 0.029 Uiso 1 calc
C17 C 0.7581(4) 0.9488(3) 0.8537(2) 0.0208(7) Uani 1 d
H17 H 0.7294 0.9777 0.9155 0.025 Uiso 1 calc
C18 C 0.8088(4) 0.8428(3) 0.8411(2) 0.0165(6) Uani 1 d
C19 C 0.8964(5) 0.8271(3) 0.5757(2) 0.0231(7) Uani 1 d
H19A H 1.0139 0.8078 0.5895 0.035 Uiso 1 calc
H19B H 0.9138 0.894 0.5393 0.035 Uiso 1 calc
H19C H 0.7928 0.7529 0.5343 0.035 Uiso 1 calc
C20 C 0.8012(5) 0.7705(3) 0.9228(2) 0.0255(7) Uani 1 d
H20A H 0.8613 0.8282 0.9891 0.038 Uiso 1 calc
H20B H 0.8688 0.7115 0.9119 0.038 Uiso 1 calc
H20C H 0.6684 0.725 0.9206 0.038 Uiso 1 calc

loop_
_atom_site_aniso_label
_atom_site_aniso_U_11
_atom_site_aniso_U_22
_atom_site_aniso_U_33
_atom_site_aniso_U_23
_atom_site_aniso_U_13
_atom_site_aniso_U_12
Sb 0.01429(11) 0.01185(11) 0.01516(11) 0.00349(8) -0.00069(8) 0.00385(8)
Si1 0.0138(4) 0.0117(4) 0.0150(4) 0.0041(3) 0.0018(3) 0.0053(3)
Si2 0.0116(4) 0.0103(4) 0.0154(4) 0.0026(3) 0.0028(3) 0.0028(3)
O 0.0128(10) 0.0121(11) 0.0284(11) 0.0073(9) -0.0007(9) 0.0020(9)
N1 0.0123(12) 0.0123(13) 0.0139(11) 0.0051(9) 0.0019(9) 0.0043(10)
N2 0.0110(12) 0.0108(12) 0.0149(11) 0.0030(9) 0.0015(9) 0.0049(10)
C1 0.0104(14) 0.0106(15) 0.0182(14) 0.0054(11) 0.0042(11) 0.0050(11)
C2 0.0134(14) 0.0158(16) 0.0169(14) 0.0049(12) 0.0018(12) 0.0066(12)
C3 0.0164(15) 0.0139(16) 0.0226(15) 0.0011(12) -0.0020(12) 0.0043(13)
C4 0.0133(15) 0.0154(16) 0.0335(17) 0.0106(13) 0.0053(13) 0.0028(13)
C5 0.0203(16) 0.0225(17) 0.0211(15) 0.0088(13) 0.0102(13) 0.0115(14)
C6 0.0155(15) 0.0155(16) 0.0173(14) 0.0036(12) 0.0043(12) 0.0078(12)
C7 0.0262(18) 0.0211(18) 0.0172(15) 0.0009(13) 0.0057(13) 0.0059(14)
C8 0.0303(19) 0.0237(19) 0.0220(16) 0.0001(14) 0.0110(14) 0.0077(15)
C9 0.0235(18) 0.034(2) 0.0269(17) 0.0060(15) 0.0080(14) 0.0177(16)
C10 0.0190(16) 0.0156(16) 0.0226(15) 0.0060(13) -0.0025(13) 0.0032(13)
C11 0.0202(16) 0.0243(18) 0.0233(16) 0.0072(13) 0.0077(13) 0.0077(14)
C12 0.0214(17) 0.0173(17) 0.0211(15) 0.0007(13) 0.0019(13) 0.0033(13)
C13 0.0091(13) 0.0094(14) 0.0196(14) 0.0023(11) 0.0028(11) 0.0016(11)
C14 0.0106(14) 0.0129(15) 0.0198(14) 0.0039(12) 0.0013(12) 0.0018(12)
C15 0.0185(16) 0.0145(16) 0.0268(16) 0.0086(13) 0.0006(13) 0.0044(13)
C16 0.0160(16) 0.0118(16) 0.0388(18) 0.0002(14) -0.0016(14) 0.0053(13)
C17 0.0163(16) 0.0192(17) 0.0235(16) -0.0031(13) 0.0040(13) 0.0056(13)
C18 0.0141(15) 0.0156(16) 0.0165(14) 0.0009(12) 0.0031(12) 0.0022(12)
C19 0.0298(18) 0.0244(18) 0.0194(15) 0.0108(13) 0.0071(14) 0.0116(15)
C20 0.0307(19) 0.031(2) 0.0220(16) 0.0108(14) 0.0129(14) 0.0141(16)

loop_
_atom_type_symbol
_atom_type_description
_atom_type_scat_dispersion_real
_atom_type_scat_dispersion_imag
_atom_type_scat_source
C C 0.0033 0.0016 'International Tables Vol C Tables 4.2.6.8 and 6.1.1.4'
H H 0 0 'International Tables Vol C Tables 4.2.6.8 and 6.1.1.4'
N N 0.0061 0.0033 'International Tables Vol C Tables 4.2.6.8 and 6.1.1.4'
O O 0.0106 0.006 'International Tables Vol C Tables 4.2.6.8 and 6.1.1.4'
Si Si 0.0817 0.0704 'International Tables Vol C Tables 4.2.6.8 and 6.1.1.4'
Sb Sb -0.5866 1.5461 'International Tables Vol C Tables 4.2.6.8 and 6.1.1.4'

loop_
_exptl_crystal_face_index_h
_exptl_crystal_face_index_k
_exptl_crystal_face_index_l
_exptl_crystal_face_perp_dist
-11 5 6 0.0765
4 2 15 0.0635
2 -5 -17 0.0497
10 -8 -7 0.0783
-4 -2 -14 0.0431
-2 -9 -11 0.0407
-4 6 17 0.0627
1 15 -8 0.038
3 5 -19 0.0526
-2 15 3 0.0475
6 -15 -1 0.0538
4 -12 14 0.0481
7 -3 11 0.0654
4 12 -4 0.0422
2 13 5 0.0448
-2 5 17 0.0559
6 10 -11 0.0517
-1 -15 8 0.0286
-1 9 -17 0.03
-3 15 -9 0.0361
-5 14 6 0.047

loop_
_geom_angle_atom_site_label_1
_geom_angle_atom_site_label_2
_geom_angle_atom_site_label_3
_geom_angle
N1 Sb N2 98.30(9)
N1 Sb H1A 91.5(11)
N2 Sb H1A 94.4(12)
O Si1 N1 105.90(11)
O Si1 C10 109.12(13)
N1 Si1 C10 111.63(13)
O Si1 C9 107.48(14)
N1 Si1 C9 113.42(13)
C10 Si1 C9 109.09(15)
O Si2 N2 105.87(11)
O Si2 C11 107.22(13)
N2 Si2 C11 113.03(13)
O Si2 C12 109.23(13)
N2 Si2 C12 111.42(13)
C11 Si2 C12 109.85(15)
Si2 O Si1 142.78(14)
C1 N1 Si1 122.70(19)
C1 N1 Sb 116.82(17)
Si1 N1 Sb 119.80(13)
C13 N2 Si2 122.80(19)
C13 N2 Sb 115.97(17)
Si2 N2 Sb 120.51(12)
C6 C1 C2 119.2(3)
C6 C1 N1 120.3(2)
C2 C1 N1 120.5(2)
C3 C2 C1 119.8(2)
C3 C2 C7 119.7(3)
C1 C2 C7 120.6(3)
C4 C3 C2 121.1(3)
C4 C3 H3 119.4
C2 C3 H3 119.4
C3 C4 C5 118.9(3)
C3 C4 H4 120.6
C5 C4 H4 120.6
C4 C5 C6 121.8(3)
C4 C5 H5 119.1
C6 C5 H5 119.1
C5 C6 C1 119.2(3)
C5 C6 C8 119.2(3)
C1 C6 C8 121.6(3)
C2 C7 H7A 109.5
C2 C7 H7B 109.5
H7A C7 H7B 109.5
C2 C7 H7C 109.5
H7A C7 H7C 109.5
H7B C7 H7C 109.5
C6 C8 H8A 109.5
C6 C8 H8B 109.5
H8A C8 H8B 109.5
C6 C8 H8C 109.5
H8A C8 H8C 109.5
H8B C8 H8C 109.5
Si1 C9 H9A 109.5
Si1 C9 H9B 109.5
H9A C9 H9B 109.5
Si1 C9 H9C 109.5
H9A C9 H9C 109.5
H9B C9 H9C 109.5
Si1 C10 H10A 109.5
Si1 C10 H10B 109.5
H10A C10 H10B 109.5
Si1 C10 H10C 109.5
H10A C10 H10C 109.5
H10B C10 H10C 109.5
Si2 C11 H11A 109.5
Si2 C11 H11B 109.5
H11A C11 H11B 109.5
Si2 C11 H11C 109.5
H11A C11 H11C 109.5
H11B C11 H11C 109.5
Si2 C12 H12A 109.5
Si2 C12 H12B 109.5
H12A C12 H12B 109.5
Si2 C12 H12C 109.5
H12A C12 H12C 109.5
H12B C12 H12C 109.5
C14 C13 C18 119.7(3)
C14 C13 N2 120.4(2)
C18 C13 N2 119.9(2)
C15 C14 C13 119.4(3)
C15 C14 C19 119.5(3)
C13 C14 C19 121.1(3)
C16 C15 C14 121.2(3)
C16 C15 H15 119.4
C14 C15 H15 119.4
C17 C16 C15 119.3(3)
C17 C16 H16 120.4
C15 C16 H16 120.4
C16 C17 C18 121.4(3)
C16 C17 H17 119.3
C18 C17 H17 119.3
C17 C18 C13 119.0(3)
C17 C18 C20 118.9(3)
C13 C18 C20 122.1(3)
C14 C19 H19A 109.5
C14 C19 H19B 109.5
H19A C19 H19B 109.5
C14 C19 H19C 109.5
H19A C19 H19C 109.5
H19B C19 H19C 109.5
C18 C20 H20A 109.5
C18 C20 H20B 109.5
H20A C20 H20B 109.5
C18 C20 H20C 109.5
H20A C20 H20C 109.5
H20B C20 H20C 109.5

loop_
_geom_bond_atom_site_label_1
_geom_bond_atom_site_label_2
_geom_bond_distance
Sb N1 2.044(2)
Sb N2 2.049(2)
Sb H1A 1.75(3)
Si1 O 1.634(2)
Si1 N1 1.735(2)
Si1 C10 1.841(3)
Si1 C9 1.854(3)
Si2 O 1.625(2)
Si2 N2 1.729(2)
Si2 C11 1.853(3)
Si2 C12 1.853(3)
N1 C1 1.434(3)
N2 C13 1.437(3)
C1 C6 1.406(4)
C1 C2 1.406(4)
C2 C3 1.387(4)
C2 C7 1.515(4)
C3 C4 1.382(4)
C3 H3 0.95
C4 C5 1.384(4)
C4 H4 0.95
C5 C6 1.384(4)
C5 H5 0.95
C6 C8 1.508(4)
C7 H7A 0.98
C7 H7B 0.98
C7 H7C 0.98
C8 H8A 0.98
C8 H8B 0.98
C8 H8C 0.98
C9 H9A 0.98
C9 H9B 0.98
C9 H9C 0.98
C10 H10A 0.98
C10 H10B 0.98
C10 H10C 0.98
C11 H11A 0.98
C11 H11B 0.98
C11 H11C 0.98
C12 H12A 0.98
C12 H12B 0.98
C12 H12C 0.98
C13 C14 1.400(4)
C13 C18 1.405(4)
C14 C15 1.384(4)
C14 C19 1.512(4)
C15 C16 1.379(4)
C15 H15 0.95
C16 C17 1.378(4)
C16 H16 0.95
C17 C18 1.389(4)
C17 H17 0.95
C18 C20 1.510(4)
C19 H19A 0.98
C19 H19B 0.98
C19 H19C 0.98
C20 H20A 0.98
C20 H20B 0.98
C20 H20C 0.98
